data_4111545
loop_
_publ_author_name
'Zhong Mao'
'Jie-Sheng Huang'
'Chi-Ming Che'
'Nianyong Zhu'
'Sarana Ka-Yan Leung'
'Zhong-Yuan Zhou'

_publ_section_title
;
 Unexpected Reactivities of Cu2(diphosphine)2 Complexes in Alcohol:
 Isolation, X-ray Crystal Structure, and Photoluminescent Properties of a
 Remarkably Stable [Cu3(diphosphine)3(\m3-H)]2+ Hydride Complex
;
_journal_name_full 'Journal of the American Chemical Society'
_journal_page_first 4562
_journal_page_last 4563
_journal_paper_doi 10.1021/ja042335c
_journal_volume 127
_journal_year 2005
_chemical_formula_moiety 'C75 H139 Cu3 F12 P8'
_chemical_formula_sum 'C75 H139 Cu3 F12 P8'
_chemical_formula_weight 1707.24
_chemical_name_systematic
;
 ?
;
_space_group_IT_number 43
_symmetry_cell_setting orthorhombic
_symmetry_space_group_name_Hall 'F 2 -2d'
_symmetry_space_group_name_H-M 'F d d 2'
_atom_sites_solution_hydrogens geom
_atom_sites_solution_primary direct
_atom_sites_solution_secondary difmap
_audit_creation_method SHELXL-97
_cell_angle_alpha 90.00
_cell_angle_beta 90.00
_cell_angle_gamma 90.00
_cell_formula_units_Z 8
_cell_length_a 45.837(9)
_cell_length_b 19.170(4)
_cell_length_c 22.935(5)
_cell_measurement_reflns_used 0
_cell_measurement_temperature 301(2)
_cell_measurement_theta_max 0
_cell_measurement_theta_min 0
_cell_volume 20153(7)
_computing_cell_refinement Scalepack
_computing_data_collection Marcontrol
_computing_data_reduction Denzo
_computing_molecular_graphics 'Ortep-3 for Windows (Farrugia, 1997)'
_computing_publication_material 'WinGX publication routines (Farrugia, 1999)'
_computing_structure_refinement 'SHELXL-97 (Sheldrick, 1997)'
_computing_structure_solution Shelxs-97
_diffrn_ambient_temperature 301(2)
_diffrn_measured_fraction_theta_full 0.903
_diffrn_measured_fraction_theta_max 0.903
_diffrn_measurement_device_type 'Marresearch Imaging Plate mar300'
_diffrn_measurement_method oscillation
_diffrn_radiation_monochromator graphite
_diffrn_radiation_source 'fine-focus sealed tube'
_diffrn_radiation_type MoK\a
_diffrn_radiation_wavelength 0.71073
_diffrn_reflns_av_R_equivalents 0.0472
_diffrn_reflns_av_sigmaI/netI 0.0613
_diffrn_reflns_limit_h_max 54
_diffrn_reflns_limit_h_min -55
_diffrn_reflns_limit_k_max 22
_diffrn_reflns_limit_k_min -22
_diffrn_reflns_limit_l_max 27
_diffrn_reflns_limit_l_min -27
_diffrn_reflns_number 25625
_diffrn_reflns_theta_full 25.50
_diffrn_reflns_theta_max 25.50
_diffrn_reflns_theta_min 1.45
_exptl_absorpt_coefficient_mu 0.809
_exptl_absorpt_correction_type none
_exptl_crystal_colour colorless
_exptl_crystal_density_diffrn 1.125
_exptl_crystal_description prism
_exptl_crystal_F_000 7232
_exptl_crystal_size_max 0.4
_exptl_crystal_size_mid 0.3
_exptl_crystal_size_min 0.15
_refine_diff_density_max 0.809
_refine_diff_density_min -1.175
_refine_diff_density_rms 0.295
_refine_ls_abs_structure_details 'Flack H D (1983), Acta Cryst. A39, 876-881'
_refine_ls_abs_structure_Flack 0.321(17)
_refine_ls_extinction_method none
_refine_ls_goodness_of_fit_ref 0.993
_refine_ls_hydrogen_treatment mixed
_refine_ls_matrix_type full
_refine_ls_number_parameters 440
_refine_ls_number_reflns 8027
_refine_ls_number_restraints 31
_refine_ls_restrained_S_all 0.999
_refine_ls_R_factor_all 0.0745
_refine_ls_R_factor_gt 0.0535
_refine_ls_shift/su_max 0.003
_refine_ls_shift/su_mean 0.000
_refine_ls_structure_factor_coef Fsqd
_refine_ls_weighting_details 'calc w=1/[\s^2^(Fo^2^)+(0.1132P)^2^+0.0000P] where P=(Fo^2^+2Fc^2^)/3'
_refine_ls_weighting_scheme calc
_refine_ls_wR_factor_gt 0.1410
_refine_ls_wR_factor_ref 0.1597
_reflns_number_gt 6248
_reflns_number_total 8027
_reflns_threshold_expression >2sigma(I)
_cod_data_source_file ja042335csi20041220_101522.cif
_cod_data_source_block complex_1c
_cod_database_code 4111545

loop_
_symmetry_equiv_pos_as_xyz
'x, y, z'
'-x, -y, z'
'-x+1/4, y+1/4, z+1/4'
'x+3/4, -y+3/4, z+1/4'
'x, y+1/2, z+1/2'
'-x, -y+1/2, z+1/2'
'-x+1/4, y+3/4, z+3/4'
'x+3/4, -y+5/4, z+3/4'
'x+1/2, y, z+1/2'
'-x+1/2, -y, z+1/2'
'-x+3/4, y+1/4, z+3/4'
'x+5/4, -y+3/4, z+3/4'
'x+1/2, y+1/2, z'
'-x+1/2, -y+1/2, z'
'-x+3/4, y+3/4, z+1/4'
'x+5/4, -y+5/4, z+1/4'

loop_
_atom_site_label
_atom_site_type_symbol
_atom_site_fract_x
_atom_site_fract_y
_atom_site_fract_z
_atom_site_U_iso_or_equiv
_atom_site_adp_type
_atom_site_occupancy
_atom_site_symmetry_multiplicity
_atom_site_calc_flag
_atom_site_refinement_flags
Cu1 Cu 0.0000 0.0000 0.04902(4) 0.0529(3) Uani 1 2 d S
Cu2 Cu 0.021121(13) 0.05549(4) -0.06027(3) 0.0523(2) Uani 1 1 d .
P1 P 0.03975(3) 0.04764(8) 0.09452(6) 0.0534(4) Uani 1 1 d .
P2 P 0.03711(3) 0.15155(8) -0.01066(6) 0.0534(4) Uani 1 1 d .
P3 P 0.03195(3) 0.02786(8) -0.15484(6) 0.0490(3) Uani 1 1 d .
P4 P 0.04717(6) -0.15804(15) -0.33670(11) 0.1111(9) Uani 1 1 d D
C1 C 0.05112(13) 0.1312(3) 0.0625(3) 0.0594(15) Uani 1 1 d .
H1A H 0.0723 0.1319 0.0608 0.071 Uiso 1 1 calc R
H1B H 0.0451 0.1683 0.0887 0.071 Uiso 1 1 calc R
C2 C 0.07366(12) -0.0034(3) 0.0910(3) 0.0598(15) Uani 1 1 d .
H2 H 0.0891 0.0254 0.1081 0.072 Uiso 1 1 calc R
C3 C 0.07230(14) -0.0706(4) 0.1264(3) 0.0755(19) Uani 1 1 d .
H3A H 0.0568 -0.1001 0.1115 0.091 Uiso 1 1 calc R
H3B H 0.0679 -0.0597 0.1668 0.091 Uiso 1 1 calc R
C4 C 0.10159(16) -0.1097(5) 0.1230(4) 0.094(2) Uani 1 1 d .
H4A H 0.1166 -0.0821 0.1419 0.113 Uiso 1 1 calc R
H4B H 0.1000 -0.1536 0.1436 0.113 Uiso 1 1 calc R
C5 C 0.11049(17) -0.1237(5) 0.0603(4) 0.096(2) Uani 1 1 d .
H5A H 0.0964 -0.1548 0.0422 0.115 Uiso 1 1 calc R
H5B H 0.1294 -0.1464 0.0596 0.115 Uiso 1 1 calc R
C6 C 0.11202(15) -0.0556(4) 0.0257(4) 0.083(2) Uani 1 1 d .
H6A H 0.1270 -0.0255 0.0420 0.100 Uiso 1 1 calc R
H6B H 0.1171 -0.0654 -0.0146 0.100 Uiso 1 1 calc R
C7 C 0.08274(14) -0.0194(4) 0.0284(3) 0.0733(18) Uani 1 1 d .
H7A H 0.0681 -0.0488 0.0103 0.088 Uiso 1 1 calc R
H7B H 0.0837 0.0238 0.0064 0.088 Uiso 1 1 calc R
C8 C 0.03534(12) 0.0668(3) 0.1725(3) 0.0601(15) Uani 1 1 d .
H8 H 0.0330 0.0217 0.1921 0.072 Uiso 1 1 calc R
C9 C 0.06065(15) 0.1040(5) 0.2032(3) 0.080(2) Uani 1 1 d .
H9A H 0.0784 0.0771 0.1982 0.096 Uiso 1 1 calc R
H9B H 0.0637 0.1493 0.1853 0.096 Uiso 1 1 calc R
C10 C 0.0545(2) 0.1135(7) 0.2681(4) 0.120(4) Uani 1 1 d .
H10A H 0.0543 0.0681 0.2868 0.144 Uiso 1 1 calc R
H10B H 0.0702 0.1406 0.2854 0.144 Uiso 1 1 calc R
C11 C 0.0259(2) 0.1496(6) 0.2795(4) 0.107(3) Uani 1 1 d .
H11A H 0.0223 0.1514 0.3211 0.129 Uiso 1 1 calc R
H11B H 0.0268 0.1971 0.2650 0.129 Uiso 1 1 calc R
C12 C 0.00194(18) 0.1123(4) 0.2507(3) 0.088(2) Uani 1 1 d .
H12A H -0.0163 0.1364 0.2581 0.106 Uiso 1 1 calc R
H12B H 0.0004 0.0656 0.2668 0.106 Uiso 1 1 calc R
C13 C 0.00732(13) 0.1078(4) 0.1840(3) 0.0672(16) Uani 1 1 d .
H13A H -0.0090 0.0848 0.1653 0.081 Uiso 1 1 calc R
H13B H 0.0091 0.1544 0.1678 0.081 Uiso 1 1 calc R
C14 C 0.06731(12) 0.1993(3) -0.0448(3) 0.0623(16) Uani 1 1 d .
H14 H 0.0594 0.2183 -0.0812 0.075 Uiso 1 1 calc R
C15 C 0.09257(12) 0.1518(4) -0.0626(3) 0.0693(16) Uani 1 1 d .
H15A H 0.1017 0.1329 -0.0279 0.083 Uiso 1 1 calc R
H15B H 0.0850 0.1130 -0.0852 0.083 Uiso 1 1 calc R
C16 C 0.11541(15) 0.1904(5) -0.0986(4) 0.092(2) Uani 1 1 d .
H16A H 0.1313 0.1589 -0.1077 0.111 Uiso 1 1 calc R
H16B H 0.1067 0.2056 -0.1350 0.111 Uiso 1 1 calc R
C17 C 0.12706(17) 0.2519(5) -0.0669(5) 0.108(3) Uani 1 1 d .
H17A H 0.1405 0.2769 -0.0920 0.129 Uiso 1 1 calc R
H17B H 0.1377 0.2363 -0.0328 0.129 Uiso 1 1 calc R
C18 C 0.1021(2) 0.3018(5) -0.0478(6) 0.123(4) Uani 1 1 d .
H18A H 0.1101 0.3398 -0.0250 0.148 Uiso 1 1 calc R
H18B H 0.0928 0.3215 -0.0821 0.148 Uiso 1 1 calc R
C19 C 0.07901(17) 0.2619(4) -0.0109(4) 0.084(2) Uani 1 1 d .
H19A H 0.0878 0.2460 0.0252 0.101 Uiso 1 1 calc R
H19B H 0.0631 0.2930 -0.0012 0.101 Uiso 1 1 calc R
C20 C 0.00977(13) 0.2195(3) 0.0050(3) 0.0586(14) Uani 1 1 d .
H20 H 0.0189 0.2536 0.0310 0.070 Uiso 1 1 calc R
C21 C -0.00005(17) 0.2584(4) -0.0494(3) 0.078(2) Uani 1 1 d .
H21A H -0.0093 0.2263 -0.0763 0.093 Uiso 1 1 calc R
H21B H 0.0167 0.2790 -0.0687 0.093 Uiso 1 1 calc R
C22 C -0.0220(2) 0.3167(5) -0.0316(4) 0.099(3) Uani 1 1 d .
H22A H -0.0120 0.3511 -0.0079 0.119 Uiso 1 1 calc R
H22B H -0.0290 0.3400 -0.0665 0.119 Uiso 1 1 calc R
C23 C -0.04800(18) 0.2890(5) 0.0020(4) 0.099(3) Uani 1 1 d .
H23A H -0.0597 0.2593 -0.0230 0.119 Uiso 1 1 calc R
H23B H -0.0601 0.3276 0.0148 0.119 Uiso 1 1 calc R
C24 C -0.03765(16) 0.2473(4) 0.0552(3) 0.0774(19) Uani 1 1 d .
H24A H -0.0280 0.2783 0.0825 0.093 Uiso 1 1 calc R
H24B H -0.0543 0.2267 0.0746 0.093 Uiso 1 1 calc R
C25 C -0.01646(13) 0.1897(4) 0.0366(3) 0.0712(18) Uani 1 1 d .
H25A H -0.0099 0.1644 0.0708 0.085 Uiso 1 1 calc R
H25B H -0.0265 0.1571 0.0112 0.085 Uiso 1 1 calc R
C26 C 0.0000 0.0000 -0.1962(4) 0.0547(19) Uani 1 2 d S
H26A H 0.0058 -0.0383 -0.2213 0.066 Uiso 0.50 1 calc PR
H26B H -0.0058 0.0383 -0.2213 0.066 Uiso 0.50 1 calc PR
C27 C 0.04767(12) 0.0983(3) -0.1992(3) 0.0596(14) Uani 1 1 d .
H27 H 0.0672 0.1072 -0.1835 0.071 Uiso 1 1 calc R
C28 C 0.05152(15) 0.0832(4) -0.2645(3) 0.0712(17) Uani 1 1 d .
H28A H 0.0326 0.0751 -0.2823 0.085 Uiso 1 1 calc R
H28B H 0.0632 0.0415 -0.2697 0.085 Uiso 1 1 calc R
C29 C 0.06660(19) 0.1457(5) -0.2944(4) 0.099(3) Uani 1 1 d .
H29A H 0.0864 0.1492 -0.2800 0.119 Uiso 1 1 calc R
H29B H 0.0676 0.1370 -0.3360 0.119 Uiso 1 1 calc R
C30 C 0.05115(19) 0.2147(5) -0.2840(4) 0.097(3) Uani 1 1 d .
H30A H 0.0627 0.2523 -0.3005 0.116 Uiso 1 1 calc R
H30B H 0.0324 0.2142 -0.3035 0.116 Uiso 1 1 calc R
C31 C 0.0468(2) 0.2271(4) -0.2216(4) 0.093(2) Uani 1 1 d .
H31A H 0.0359 0.2699 -0.2163 0.112 Uiso 1 1 calc R
H31B H 0.0657 0.2330 -0.2030 0.112 Uiso 1 1 calc R
C32 C 0.03042(14) 0.1666(3) -0.1920(3) 0.0639(15) Uani 1 1 d .
H32A H 0.0279 0.1767 -0.1509 0.077 Uiso 1 1 calc R
H32B H 0.0113 0.1615 -0.2095 0.077 Uiso 1 1 calc R
C33 C 0.05727(11) -0.0466(3) -0.1640(3) 0.0551(14) Uani 1 1 d .
H33 H 0.0586 -0.0570 -0.2057 0.066 Uiso 1 1 calc R
C34 C 0.08832(12) -0.0302(3) -0.1418(3) 0.0635(15) Uani 1 1 d .
H34A H 0.0962 0.0087 -0.1638 0.076 Uiso 1 1 calc R
H34B H 0.0873 -0.0164 -0.1012 0.076 Uiso 1 1 calc R
C35 C 0.10847(13) -0.0913(4) -0.1475(4) 0.0783(19) Uani 1 1 d .
H35A H 0.1270 -0.0802 -0.1292 0.094 Uiso 1 1 calc R
H35B H 0.1121 -0.1003 -0.1885 0.094 Uiso 1 1 calc R
C36 C 0.09578(15) -0.1576(4) -0.1191(3) 0.0759(19) Uani 1 1 d .
H36A H 0.1087 -0.1966 -0.1267 0.091 Uiso 1 1 calc R
H36B H 0.0948 -0.1510 -0.0772 0.091 Uiso 1 1 calc R
C37 C 0.06573(14) -0.1744(3) -0.1420(3) 0.0694(16) Uani 1 1 d .
H37A H 0.0579 -0.2145 -0.1215 0.083 Uiso 1 1 calc R
H37B H 0.0669 -0.1858 -0.1831 0.083 Uiso 1 1 calc R
C38 C 0.04552(13) -0.1112(3) -0.1333(3) 0.0625(15) Uani 1 1 d .
H38A H 0.0263 -0.1222 -0.1484 0.075 Uiso 1 1 calc R
H38B H 0.0436 -0.1017 -0.0919 0.075 Uiso 1 1 calc R
F1 F 0.0401(5) -0.2349(8) -0.3530(10) 0.198(8) Uiso 0.50 1 d PD
F2 F 0.0180(4) -0.1364(11) -0.3688(10) 0.201(7) Uiso 0.50 1 d PD
F3 F 0.0247(3) -0.2144(7) -0.3566(6) 0.124(4) Uiso 0.50 1 d PD
F4 F 0.0599(3) -0.0848(7) -0.3292(8) 0.157(5) Uiso 0.50 1 d PD
F5 F 0.0679(4) -0.1462(8) -0.3878(6) 0.157(5) Uiso 0.50 1 d PD
F6 F 0.0292(3) -0.1585(8) -0.2793(5) 0.123(4) Uiso 0.50 1 d PD
F7 F 0.0258(4) -0.1022(8) -0.3118(9) 0.183(6) Uiso 0.50 1 d PD
F8 F 0.0738(3) -0.1337(7) -0.2954(6) 0.140(4) Uiso 0.50 1 d PD
F9 F 0.0702(4) -0.2010(10) -0.2982(10) 0.196(7) Uiso 0.50 1 d PD
F10 F 0.0482(6) -0.1284(13) -0.4021(8) 0.234(10) Uiso 0.50 1 d PD
F11 F 0.0395(4) -0.2013(10) -0.2754(7) 0.184(7) Uiso 0.50 1 d PD
F12 F 0.0709(4) -0.2173(9) -0.3528(9) 0.183(6) Uiso 0.50 1 d PD
H0 H 0.0000 0.0000 -0.020(4) 0.06(2) Uiso 1 2 d S

loop_
_atom_site_aniso_label
_atom_site_aniso_U_11
_atom_site_aniso_U_22
_atom_site_aniso_U_33
_atom_site_aniso_U_23
_atom_site_aniso_U_13
_atom_site_aniso_U_12
Cu1 0.0469(5) 0.0616(6) 0.0503(5) 0.000 0.000 -0.0017(4)
Cu2 0.0496(3) 0.0609(4) 0.0465(4) -0.0039(3) -0.0019(3) 0.0014(3)
P1 0.0472(7) 0.0649(10) 0.0480(8) -0.0026(7) -0.0044(6) -0.0009(6)
P2 0.0521(7) 0.0595(9) 0.0486(8) -0.0020(7) -0.0035(6) -0.0033(6)
P3 0.0457(6) 0.0579(9) 0.0435(7) 0.0014(6) 0.0016(6) 0.0049(6)
P4 0.140(2) 0.1076(19) 0.0854(15) -0.0422(13) 0.0347(15) -0.0428(16)
C1 0.058(3) 0.068(4) 0.052(3) 0.000(3) -0.005(3) -0.008(3)
C2 0.050(3) 0.073(4) 0.056(3) -0.002(3) -0.009(3) -0.003(3)
C3 0.066(4) 0.083(5) 0.077(5) 0.009(4) -0.002(3) 0.013(3)
C4 0.069(4) 0.108(6) 0.105(6) 0.017(5) 0.007(4) 0.021(4)
C5 0.069(4) 0.102(6) 0.117(7) -0.008(5) 0.016(4) 0.022(4)
C6 0.063(4) 0.098(6) 0.089(5) -0.011(4) 0.021(4) 0.006(4)
C7 0.066(4) 0.090(5) 0.064(4) -0.007(4) 0.007(3) 0.008(3)
C8 0.060(3) 0.067(4) 0.053(3) 0.000(3) -0.005(3) 0.005(3)
C9 0.066(4) 0.120(6) 0.053(4) -0.018(4) -0.013(3) -0.002(4)
C10 0.127(8) 0.177(10) 0.056(5) -0.034(6) -0.028(5) 0.013(7)
C11 0.128(7) 0.127(8) 0.066(5) -0.028(5) -0.002(5) -0.004(6)
C12 0.102(5) 0.094(5) 0.069(5) -0.017(4) 0.021(4) 0.007(4)
C13 0.065(3) 0.076(4) 0.061(4) -0.014(3) -0.005(3) 0.007(3)
C14 0.054(3) 0.074(4) 0.059(4) 0.011(3) -0.002(3) -0.010(3)
C15 0.056(3) 0.083(5) 0.069(4) 0.000(4) 0.001(3) -0.006(3)
C16 0.061(4) 0.125(7) 0.091(6) 0.002(5) 0.003(4) -0.024(4)
C17 0.077(5) 0.136(8) 0.111(7) 0.008(6) 0.009(5) -0.031(5)
C18 0.120(7) 0.099(7) 0.151(10) 0.016(6) 0.010(6) -0.063(6)
C19 0.082(4) 0.078(5) 0.093(5) -0.009(4) 0.007(4) -0.023(4)
C20 0.065(3) 0.061(4) 0.050(3) -0.008(3) 0.001(3) 0.000(3)
C21 0.094(5) 0.067(4) 0.072(5) 0.004(4) 0.004(4) 0.024(3)
C22 0.119(6) 0.101(6) 0.076(5) 0.013(5) 0.001(5) 0.045(5)
C23 0.085(5) 0.119(7) 0.094(6) -0.010(5) -0.006(5) 0.038(5)
C24 0.076(4) 0.086(5) 0.070(4) -0.017(4) 0.002(3) 0.012(3)
C25 0.059(3) 0.086(5) 0.068(4) -0.001(4) 0.006(3) 0.011(3)
C26 0.053(4) 0.066(5) 0.045(4) 0.000 0.000 0.007(4)
C27 0.051(3) 0.068(4) 0.059(4) 0.006(3) 0.000(3) 0.001(3)
C28 0.078(4) 0.072(4) 0.064(4) 0.005(3) 0.014(3) 0.010(3)
C29 0.099(5) 0.123(7) 0.076(5) 0.034(5) 0.032(4) 0.004(5)
C30 0.102(5) 0.091(6) 0.097(6) 0.043(5) 0.002(5) -0.004(5)
C31 0.113(6) 0.072(5) 0.095(6) 0.026(4) -0.006(5) 0.004(4)
C32 0.073(4) 0.059(4) 0.060(4) 0.003(3) -0.003(3) 0.010(3)
C33 0.052(3) 0.069(4) 0.045(3) 0.005(3) 0.001(2) 0.006(3)
C34 0.051(3) 0.069(4) 0.070(4) 0.007(3) 0.003(3) 0.003(3)
C35 0.056(3) 0.091(5) 0.089(5) 0.007(4) 0.007(3) 0.020(3)
C36 0.079(4) 0.076(5) 0.072(4) 0.011(3) 0.007(4) 0.028(4)
C37 0.082(4) 0.057(4) 0.069(4) 0.002(3) 0.000(3) 0.013(3)
C38 0.060(3) 0.066(4) 0.061(4) 0.002(3) 0.001(3) 0.001(3)

loop_
_atom_type_symbol
_atom_type_description
_atom_type_scat_dispersion_real
_atom_type_scat_dispersion_imag
_atom_type_scat_source
Cu Cu 0.3201 1.2651 'International Tables Vol C Tables 4.2.6.8 and 6.1.1.4'
P P 0.1023 0.0942 'International Tables Vol C Tables 4.2.6.8 and 6.1.1.4'
C C 0.0033 0.0016 'International Tables Vol C Tables 4.2.6.8 and 6.1.1.4'
F F 0.0171 0.0103 'International Tables Vol C Tables 4.2.6.8 and 6.1.1.4'
H H 0.0000 0.0000 'International Tables Vol C Tables 4.2.6.8 and 6.1.1.4'

loop_
_geom_angle_atom_site_label_1
_geom_angle_atom_site_label_2
_geom_angle_atom_site_label_3
_geom_angle
_geom_angle_site_symmetry_1
_geom_angle_site_symmetry_3
P1 Cu1 P1 125.78(9) . 2
P1 Cu1 Cu2 143.97(5) . 2
P1 Cu1 Cu2 88.96(4) 2 2
P1 Cu1 Cu2 88.96(4) . .
P1 Cu1 Cu2 143.97(5) 2 .
Cu2 Cu1 Cu2 59.70(3) 2 .
P2 Cu2 P3 126.10(6) . .
P2 Cu2 Cu2 144.27(4) . 2
P3 Cu2 Cu2 88.55(4) . 2
P2 Cu2 Cu1 88.41(5) . .
P3 Cu2 Cu1 144.09(5) . .
Cu2 Cu2 Cu1 60.150(17) 2 .
C1 P1 C2 101.9(3) . .
C1 P1 C8 104.3(3) . .
C2 P1 C8 104.0(3) . .
C1 P1 Cu1 113.0(2) . .
C2 P1 Cu1 116.1(2) . .
C8 P1 Cu1 115.8(2) . .
C14 P2 C1 103.4(3) . .
C14 P2 C20 104.1(3) . .
C1 P2 C20 102.1(3) . .
C14 P2 Cu2 115.5(2) . .
C1 P2 Cu2 113.3(2) . .
C20 P2 Cu2 116.6(2) . .
C26 P3 C27 104.0(3) . .
C26 P3 C33 102.6(2) . .
C27 P3 C33 104.9(3) . .
C26 P3 Cu2 112.8(2) . .
C27 P3 Cu2 116.1(2) . .
C33 P3 Cu2 114.97(19) . .
F5 P4 F4 73.3(8) . .
F5 P4 F1 94.9(11) . .
F4 P4 F1 167.5(11) . .
F5 P4 F6 169.2(8) . .
F4 P4 F6 96.4(8) . .
F1 P4 F6 95.1(10) . .
F5 P4 F7 124.8(10) . .
F4 P4 F7 64.4(8) . .
F1 P4 F7 127.5(11) . .
F6 P4 F7 50.2(8) . .
F5 P4 F3 106.7(8) . .
F4 P4 F3 156.9(9) . .
F1 P4 F3 30.2(8) . .
F6 P4 F3 84.0(7) . .
F7 P4 F3 99.8(9) . .
F5 P4 F2 97.4(10) . .
F4 P4 F2 97.6(10) . .
F1 P4 F2 87.8(12) . .
F6 P4 F2 87.0(10) . .
F7 P4 F2 57.3(10) . .
F3 P4 F2 59.2(9) . .
F5 P4 F9 95.2(11) . .
F4 P4 F9 99.2(9) . .
F1 P4 F9 77.4(12) . .
F6 P4 F9 83.0(10) . .
F7 P4 F9 124.3(12) . .
F3 P4 F9 103.8(10) . .
F2 P4 F9 161.3(11) . .
F5 P4 F10 37.9(9) . .
F4 P4 F10 76.6(11) . .
F1 P4 F10 96.7(13) . .
F6 P4 F10 144.1(12) . .
F7 P4 F10 96.8(13) . .
F3 P4 F10 89.5(11) . .
F2 P4 F10 59.8(12) . .
F9 P4 F10 132.7(13) . .
F5 P4 F12 60.7(9) . .
F4 P4 F12 114.5(10) . .
F1 P4 F12 54.4(10) . .
F6 P4 F12 123.2(9) . .
F7 P4 F12 171.6(11) . .
F3 P4 F12 83.6(9) . .
F2 P4 F12 130.3(11) . .
F9 P4 F12 47.3(9) . .
F10 P4 F12 90.9(12) . .
F5 P4 F8 86.4(8) . .
F4 P4 F8 51.8(7) . .
F1 P4 F8 124.9(11) . .
F6 P4 F8 84.5(7) . .
F7 P4 F8 93.5(9) . .
F3 P4 F8 150.5(8) . .
F2 P4 F8 146.8(10) . .
F9 P4 F8 47.8(8) . .
F10 P4 F8 115.1(11) . .
F12 P4 F8 80.1(9) . .
F5 P4 F11 148.5(10) . .
F4 P4 F11 116.2(10) . .
F1 P4 F11 71.8(11) . .
F6 P4 F11 34.0(7) . .
F7 P4 F11 84.2(10) . .
F3 P4 F11 76.3(8) . .
F2 P4 F11 110.1(11) . .
F9 P4 F11 54.6(9) . .
F10 P4 F11 165.7(12) . .
F12 P4 F11 89.2(11) . .
F8 P4 F11 79.0(9) . .
P1 C1 P2 116.8(3) . .
C3 C2 C7 110.1(6) . .
C3 C2 P1 113.1(4) . .
C7 C2 P1 112.2(4) . .
C2 C3 C4 110.3(6) . .
C5 C4 C3 111.7(7) . .
C4 C5 C6 110.7(7) . .
C7 C6 C5 109.3(6) . .
C6 C7 C2 111.8(6) . .
C13 C8 C9 108.5(5) . .
C13 C8 P1 111.2(4) . .
C9 C8 P1 117.1(4) . .
C10 C9 C8 111.3(7) . .
C11 C10 C9 112.6(7) . .
C12 C11 C10 110.5(7) . .
C11 C12 C13 110.6(7) . .
C8 C13 C12 109.3(6) . .
C19 C14 C15 109.8(5) . .
C19 C14 P2 116.0(5) . .
C15 C14 P2 112.9(4) . .
C16 C15 C14 112.0(6) . .
C17 C16 C15 111.7(7) . .
C16 C17 C18 111.2(7) . .
C19 C18 C17 110.5(8) . .
C14 C19 C18 110.3(7) . .
C25 C20 C21 110.0(5) . .
C25 C20 P2 111.5(5) . .
C21 C20 P2 112.8(4) . .
C20 C21 C22 109.2(6) . .
C23 C22 C21 113.0(8) . .
C22 C23 C24 110.2(6) . .
C25 C24 C23 110.6(6) . .
C20 C25 C24 111.4(6) . .
P3 C26 P3 117.3(4) . 2
C32 C27 C28 108.9(5) . .
C32 C27 P3 111.4(4) . .
C28 C27 P3 116.5(5) . .
C27 C28 C29 109.7(6) . .
C30 C29 C28 113.5(6) . .
C31 C30 C29 110.9(7) . .
C30 C31 C32 112.0(7) . .
C27 C32 C31 110.0(6) . .
C38 C33 C34 109.8(5) . .
C38 C33 P3 110.7(4) . .
C34 C33 P3 112.6(4) . .
C35 C34 C33 112.4(6) . .
C34 C35 C36 112.0(5) . .
C37 C36 C35 111.9(6) . .
C36 C37 C38 109.7(6) . .
C33 C38 C37 111.6(5) . .
F3 F1 F12 137(2) . .
F3 F1 P4 75.3(13) . .
F12 F1 P4 64.9(9) . .
F7 F2 F3 102.5(13) . .
F7 F2 F10 99.7(14) . .
F3 F2 F10 90.4(14) . .
F7 F2 P4 60.6(8) . .
F3 F2 P4 59.7(7) . .
F10 F2 P4 60.9(9) . .
F1 F3 F2 131.1(18) . .
F1 F3 P4 74.5(12) . .
F2 F3 P4 61.0(7) . .
F8 F4 P4 67.3(8) . .
F8 F4 F7 99.5(12) . .
P4 F4 F7 58.6(7) . .
F10 F5 P4 75.4(12) . .
F10 F5 F12 121.9(19) . .
P4 F5 F12 62.5(8) . .
F11 F6 F7 144.8(17) . .
F11 F6 P4 79.8(12) . .
F7 F6 P4 65.1(8) . .
F6 F7 F2 99.4(14) . .
F6 F7 P4 64.7(8) . .
F2 F7 P4 62.1(8) . .
F6 F7 F4 101.1(12) . .
F2 F7 F4 95.9(13) . .
P4 F7 F4 57.0(7) . .
F9 F8 F4 125.9(12) . .
F9 F8 P4 65.6(8) . .
F4 F8 P4 60.9(7) . .
F12 F9 F8 106.6(17) . .
F12 F9 F11 111.2(16) . .
F8 F9 F11 96.2(16) . .
F12 F9 P4 66.9(9) . .
F8 F9 P4 66.7(8) . .
F11 F9 P4 65.1(8) . .
F5 F10 F2 125.7(17) . .
F5 F10 P4 66.8(11) . .
F2 F10 P4 59.3(9) . .
F6 F11 F9 115.3(17) . .
F6 F11 P4 66.2(11) . .
F9 F11 P4 60.4(7) . .
F9 F12 F1 92.0(17) . .
F9 F12 F5 106.3(14) . .
F1 F12 F5 96.5(14) . .
F9 F12 P4 65.8(8) . .
F1 F12 P4 60.7(8) . .
F5 F12 P4 56.8(7) . .

loop_
_geom_bond_atom_site_label_1
_geom_bond_atom_site_label_2
_geom_bond_distance
_geom_bond_site_symmetry_2
Cu1 P1 2.2897(15) .
Cu1 P1 2.2897(15) 2
Cu1 Cu2 2.8898(11) 2
Cu1 Cu2 2.8898(11) .
Cu2 P2 2.2853(17) .
Cu2 P3 2.2873(16) .
Cu2 Cu2 2.8767(14) 2
P1 C1 1.838(6) .
P1 C2 1.839(6) .
P1 C8 1.838(6) .
P2 C14 1.835(6) .
P2 C1 1.838(6) .
P2 C20 1.842(6) .
P3 C26 1.825(5) .
P3 C27 1.838(6) .
P3 C33 1.851(6) .
P4 F5 1.525(12) .
P4 F4 1.530(12) .
P4 F1 1.555(13) .
P4 F6 1.553(11) .
P4 F7 1.558(13) .
P4 F3 1.561(10) .
P4 F2 1.581(14) .
P4 F9 1.602(13) .
P4 F10 1.606(15) .
P4 F12 1.615(13) .
P4 F8 1.616(11) .
P4 F11 1.671(13) .
C2 C3 1.524(9) .
C2 C7 1.526(9) .
C3 C4 1.539(9) .
C4 C5 1.518(13) .
C5 C6 1.529(11) .
C6 C7 1.512(9) .
C8 C13 1.529(8) .
C8 C9 1.533(9) .
C9 C10 1.526(11) .
C10 C11 1.507(14) .
C11 C12 1.466(12) .
C12 C13 1.553(10) .
C14 C19 1.527(9) .
C14 C15 1.529(9) .
C15 C16 1.524(10) .
C16 C17 1.483(12) .
C17 C18 1.555(14) .
C18 C19 1.556(11) .
C20 C25 1.515(9) .
C20 C21 1.522(10) .
C21 C22 1.560(10) .
C22 C23 1.515(13) .
C23 C24 1.533(12) .
C24 C25 1.531(10) .
C26 P3 1.825(4) 2
C27 C32 1.537(9) .
C27 C28 1.537(10) .
C28 C29 1.543(10) .
C29 C30 1.519(12) .
C30 C31 1.464(13) .
C31 C32 1.540(10) .
C33 C38 1.525(8) .
C33 C34 1.543(8) .
C34 C35 1.497(9) .
C35 C36 1.541(10) .
C36 C37 1.509(10) .
C37 C38 1.537(9) .
F1 F3 0.81(2) .
F1 F12 1.45(2) .
F2 F7 1.51(3) .
F2 F3 1.55(2) .
F2 F10 1.59(3) .
F4 F8 1.375(18) .
F4 F7 1.65(2) .
F5 F10 1.02(2) .
F5 F12 1.59(2) .
F6 F11 0.951(19) .
F6 F7 1.320(19) .
F8 F9 1.30(2) .
F9 F12 1.29(2) .
F9 F11 1.50(2) .
